data_7021425
loop_
_publ_author_name
'Kumar, Ravinder'
'Mahiya, Kuldeep'
'Mathur, Pavan'

_publ_section_title
;
 Dimeric copper(ii) complex of a new Schiff base ligand: Effect of
 morphology on the catalytic oxidation of aromatic alcohol.
;
_journal_issue 24
_journal_name_full 'Dalton transactions (Cambridge, England : 2003)'
_journal_page_first 8553
_journal_page_last 8557
_journal_paper_doi 10.1039/c3dt50348h
_journal_volume 42
_journal_year 2013
_chemical_formula_moiety 'C20 H17 N3 O, O'
_chemical_formula_sum 'C20 H17 N3 O2'
_chemical_formula_weight 331.37
_chemical_name_systematic
;
?
;
_space_group_IT_number 14
_symmetry_cell_setting monoclinic
_symmetry_space_group_name_Hall '-P 2yn'
_symmetry_space_group_name_H-M 'P 1 21/n 1'
_atom_sites_solution_hydrogens geom
_atom_sites_solution_primary direct
_atom_sites_solution_secondary difmap
_audit_creation_method SHELXL-97
_cell_angle_alpha 90.00
_cell_angle_beta 91.799(10)
_cell_angle_gamma 90.00
_cell_formula_units_Z 4
_cell_length_a 16.5776(19)
_cell_length_b 4.8180(5)
_cell_length_c 21.372(3)
_cell_measurement_temperature 291(2)
_cell_volume 1706.2(4)
_computing_structure_refinement 'SHELXL-97 (Sheldrick, 1997)'
_computing_structure_solution 'SHELXS-97 (Sheldrick, 1990)'
_diffrn_ambient_temperature 291(2)
_diffrn_measured_fraction_theta_full 0.998
_diffrn_measured_fraction_theta_max 0.998
_diffrn_radiation_monochromator graphite
_diffrn_radiation_source 'fine-focus sealed tube'
_diffrn_radiation_type MoK\a
_diffrn_radiation_wavelength 0.71073
_diffrn_reflns_av_R_equivalents 0.0426
_diffrn_reflns_av_sigmaI/netI 0.0554
_diffrn_reflns_limit_h_max 19
_diffrn_reflns_limit_h_min -20
_diffrn_reflns_limit_k_max 5
_diffrn_reflns_limit_k_min -5
_diffrn_reflns_limit_l_max 26
_diffrn_reflns_limit_l_min -17
_diffrn_reflns_number 11227
_diffrn_reflns_theta_full 26.00
_diffrn_reflns_theta_max 26.00
_diffrn_reflns_theta_min 3.06
_exptl_absorpt_coefficient_mu 0.085
_exptl_absorpt_correction_T_max 0.9932
_exptl_absorpt_correction_T_min 0.9898
_exptl_absorpt_correction_type multi-scan
_exptl_absorpt_process_details sadabs
_exptl_crystal_density_diffrn 1.290
_exptl_crystal_density_method 'not measured'
_exptl_crystal_F_000 696
_exptl_crystal_size_max 0.12
_exptl_crystal_size_mid 0.10
_exptl_crystal_size_min 0.08
_refine_diff_density_max 0.351
_refine_diff_density_min -0.200
_refine_diff_density_rms 0.045
_refine_ls_extinction_method none
_refine_ls_goodness_of_fit_ref 1.130
_refine_ls_hydrogen_treatment constr
_refine_ls_matrix_type full
_refine_ls_number_parameters 226
_refine_ls_number_reflns 3328
_refine_ls_number_restraints 0
_refine_ls_restrained_S_all 1.130
_refine_ls_R_factor_all 0.1104
_refine_ls_R_factor_gt 0.0699
_refine_ls_shift/su_max 0.000
_refine_ls_shift/su_mean 0.000
_refine_ls_structure_factor_coef Fsqd
_refine_ls_weighting_details 'calc w=1/[\s^2^(Fo^2^)+(0.0531P)^2^+0.2681P] where P=(Fo^2^+2Fc^2^)/3'
_refine_ls_weighting_scheme calc
_refine_ls_wR_factor_gt 0.1427
_refine_ls_wR_factor_ref 0.1580
_reflns_number_gt 2198
_reflns_number_total 3328
_reflns_threshold_expression >2sigma(I)
_cod_data_source_file c3dt50348h.txt
_cod_data_source_block shelxl
_cod_original_cell_volume 1706.2(3)
_cod_original_sg_symbol_H-M 'P 21/n'
_cod_database_code 7021425

loop_
_symmetry_equiv_pos_as_xyz
'x, y, z'
'-x+1/2, y+1/2, -z+1/2'
'-x, -y, -z'
'x-1/2, -y-1/2, z-1/2'

loop_
_atom_site_label
_atom_site_type_symbol
_atom_site_fract_x
_atom_site_fract_y
_atom_site_fract_z
_atom_site_U_iso_or_equiv
_atom_site_adp_type
_atom_site_occupancy
_atom_site_symmetry_multiplicity
_atom_site_calc_flag
_atom_site_refinement_flags
C1 C 0.24333(16) 0.4530(5) 0.97790(12) 0.0418(6) Uani 1 1 d .
C2 C 0.25424(18) 0.6287(5) 1.02815(12) 0.0521(7) Uani 1 1 d .
H2 H 0.3048 0.6480 1.0478 0.063 Uiso 1 1 calc R
C3 C 0.1892(2) 0.7751(6) 1.04868(13) 0.0588(8) Uani 1 1 d .
H3 H 0.1960 0.8968 1.0822 0.071 Uiso 1 1 calc R
C4 C 0.1134(2) 0.7443(6) 1.02024(14) 0.0623(8) Uani 1 1 d .
H4 H 0.0701 0.8442 1.0354 0.075 Uiso 1 1 calc R
C5 C 0.10090(18) 0.5684(6) 0.96988(13) 0.0558(8) Uani 1 1 d .
H5 H 0.0501 0.5465 0.9509 0.067 Uiso 1 1 calc R
C6 C 0.16730(16) 0.4264(5) 0.94902(11) 0.0421(6) Uani 1 1 d .
C7 C 0.25566(16) 0.1660(5) 0.90201(12) 0.0451(7) Uani 1 1 d .
C8 C 0.28707(17) -0.0291(6) 0.85503(14) 0.0588(8) Uani 1 1 d .
H8A H 0.2859 0.0611 0.8144 0.071 Uiso 1 1 calc R
H8B H 0.2517 -0.1894 0.8521 0.071 Uiso 1 1 calc R
C9 C 0.37151(16) -0.1257(5) 0.87021(12) 0.0461(7) Uani 1 1 d .
H9A H 0.4063 0.0343 0.8767 0.055 Uiso 1 1 calc R
H9B H 0.3720 -0.2322 0.9087 0.055 Uiso 1 1 calc R
C10 C 0.46003(15) -0.4779(5) 0.82812(12) 0.0408(6) Uani 1 1 d .
H10 H 0.4783 -0.5145 0.8689 0.049 Uiso 1 1 calc R
C11 C 0.49619(15) -0.6227(5) 0.77986(11) 0.0394(6) Uani 1 1 d .
C12 C 0.47328(18) -0.5584(5) 0.71708(13) 0.0499(7) Uani 1 1 d .
C13 C 0.5176(2) -0.6828(6) 0.66838(13) 0.0632(9) Uani 1 1 d .
H13 H 0.5056 -0.6344 0.6270 0.076 Uiso 1 1 calc R
C14 C 0.5768(2) -0.8697(6) 0.68092(14) 0.0622(9) Uani 1 1 d .
H14 H 0.6041 -0.9470 0.6478 0.075 Uiso 1 1 calc R
C15 C 0.59867(16) -0.9523(5) 0.74328(13) 0.0482(7) Uani 1 1 d .
C16 C 0.65892(18) -1.1542(6) 0.75528(16) 0.0583(8) Uani 1 1 d .
H16 H 0.6846 -1.2360 0.7219 0.070 Uiso 1 1 calc R
C17 C 0.68009(18) -1.2309(6) 0.81450(17) 0.0628(9) Uani 1 1 d .
H17 H 0.7199 -1.3640 0.8219 0.075 Uiso 1 1 calc R
C18 C 0.64163(17) -1.1083(6) 0.86363(15) 0.0565(8) Uani 1 1 d .
H18 H 0.6560 -1.1601 0.9044 0.068 Uiso 1 1 calc R
C19 C 0.58243(16) -0.9110(5) 0.85384(13) 0.0475(7) Uani 1 1 d .
H19 H 0.5576 -0.8327 0.8881 0.057 Uiso 1 1 calc R
C20 C 0.55883(15) -0.8259(5) 0.79317(12) 0.0400(6) Uani 1 1 d .
N1 N 0.17699(13) 0.2421(4) 0.90103(10) 0.0481(6) Uani 1 1 d .
H1 H 0.1399 0.1852 0.8751 0.058 Uiso 1 1 calc R
N2 N 0.29802(13) 0.2850(4) 0.94744(10) 0.0479(6) Uani 1 1 d .
N3 N 0.40257(13) -0.2955(4) 0.82038(10) 0.0460(6) Uani 1 1 d .
H3A H 0.3817 -0.2743 0.7833 0.055 Uiso 1 1 calc R
O1 O 0.41557(13) -0.3888(4) 0.70343(9) 0.0670(6) Uani 1 1 d .
O2 O 0.46310(13) 0.2536(5) 0.99009(11) 0.0806(7) Uani 1 1 d .

loop_
_atom_site_aniso_label
_atom_site_aniso_U_11
_atom_site_aniso_U_22
_atom_site_aniso_U_33
_atom_site_aniso_U_23
_atom_site_aniso_U_13
_atom_site_aniso_U_12
C1 0.0414(16) 0.0421(14) 0.0414(14) 0.0008(12) -0.0071(13) 0.0004(12)
C2 0.0521(19) 0.0540(16) 0.0494(17) -0.0053(14) -0.0119(15) -0.0030(14)
C3 0.069(2) 0.0561(18) 0.0510(17) -0.0100(14) 0.0024(17) 0.0004(16)
C4 0.060(2) 0.069(2) 0.0584(19) -0.0065(16) 0.0058(17) 0.0123(16)
C5 0.0436(18) 0.0713(19) 0.0524(17) 0.0024(15) -0.0001(15) 0.0053(15)
C6 0.0391(16) 0.0486(15) 0.0385(14) 0.0000(12) -0.0013(13) 0.0006(12)
C7 0.0368(16) 0.0491(15) 0.0489(16) -0.0033(12) -0.0074(14) 0.0042(12)
C8 0.0461(18) 0.0657(19) 0.0640(19) -0.0142(15) -0.0078(15) 0.0061(15)
C9 0.0468(17) 0.0436(15) 0.0479(16) -0.0031(12) 0.0004(14) 0.0022(12)
C10 0.0383(16) 0.0402(14) 0.0434(15) 0.0048(12) -0.0073(13) -0.0023(12)
C11 0.0383(16) 0.0443(14) 0.0354(14) -0.0012(11) -0.0032(12) -0.0005(11)
C12 0.0484(18) 0.0555(17) 0.0454(16) 0.0010(13) -0.0075(14) 0.0013(14)
C13 0.077(2) 0.075(2) 0.0375(16) -0.0017(15) 0.0002(16) -0.0042(18)
C14 0.067(2) 0.068(2) 0.0522(19) -0.0119(15) 0.0184(17) -0.0045(17)
C15 0.0447(17) 0.0442(15) 0.0560(18) -0.0058(13) 0.0074(14) -0.0073(13)
C16 0.0495(19) 0.0492(17) 0.077(2) -0.0118(16) 0.0136(17) 0.0014(14)
C17 0.0467(19) 0.0511(18) 0.090(3) -0.0024(17) 0.0018(18) 0.0072(14)
C18 0.0480(19) 0.0544(17) 0.0662(19) 0.0017(15) -0.0124(16) 0.0031(14)
C19 0.0417(17) 0.0495(16) 0.0510(17) -0.0008(13) -0.0055(14) 0.0044(13)
C20 0.0368(15) 0.0386(14) 0.0447(15) -0.0031(11) 0.0021(13) -0.0051(11)
N1 0.0378(14) 0.0621(14) 0.0438(13) -0.0087(11) -0.0091(11) -0.0003(11)
N2 0.0377(14) 0.0509(13) 0.0543(14) -0.0082(11) -0.0120(11) 0.0024(10)
N3 0.0436(14) 0.0495(13) 0.0446(13) 0.0005(10) -0.0048(11) 0.0065(11)
O1 0.0632(15) 0.0873(14) 0.0494(12) 0.0081(11) -0.0132(11) 0.0148(12)
O2 0.0516(14) 0.0912(16) 0.0977(17) -0.0084(13) -0.0197(12) 0.0049(11)

loop_
_atom_type_symbol
_atom_type_description
_atom_type_scat_dispersion_real
_atom_type_scat_dispersion_imag
_atom_type_scat_source
C C 0.0033 0.0016 'International Tables Vol C Tables 4.2.6.8 and 6.1.1.4'
H H 0.0000 0.0000 'International Tables Vol C Tables 4.2.6.8 and 6.1.1.4'
N N 0.0061 0.0033 'International Tables Vol C Tables 4.2.6.8 and 6.1.1.4'
O O 0.0106 0.0060 'International Tables Vol C Tables 4.2.6.8 and 6.1.1.4'

loop_
_geom_angle_atom_site_label_1
_geom_angle_atom_site_label_2
_geom_angle_atom_site_label_3
_geom_angle
C2 C1 C6 119.9(2)
C2 C1 N2 130.7(3)
C6 C1 N2 109.5(2)
C3 C2 C1 118.7(3)
C3 C2 H2 120.6
C1 C2 H2 120.6
C2 C3 C4 121.0(3)
C2 C3 H3 119.5
C4 C3 H3 119.5
C5 C4 C3 121.3(3)
C5 C4 H4 119.4
C3 C4 H4 119.4
C4 C5 C6 117.0(3)
C4 C5 H5 121.5
C6 C5 H5 121.5
N1 C6 C5 132.5(3)
N1 C6 C1 105.4(2)
C5 C6 C1 122.1(2)
N2 C7 N1 112.7(2)
N2 C7 C8 126.0(2)
N1 C7 C8 121.3(2)
C7 C8 C9 113.3(2)
C7 C8 H8A 108.9
C9 C8 H8A 108.9
C7 C8 H8B 108.9
C9 C8 H8B 108.9
H8A C8 H8B 107.7
N3 C9 C8 111.5(2)
N3 C9 H9A 109.3
C8 C9 H9A 109.3
N3 C9 H9B 109.3
C8 C9 H9B 109.3
H9A C9 H9B 108.0
N3 C10 C11 124.9(2)
N3 C10 H10 117.5
C11 C10 H10 117.5
C10 C11 C12 118.8(2)
C10 C11 C20 121.0(2)
C12 C11 C20 120.2(2)
O1 C12 C11 122.0(3)
O1 C12 C13 119.9(3)
C11 C12 C13 118.1(3)
C14 C13 C12 121.5(3)
C14 C13 H13 119.2
C12 C13 H13 119.2
C13 C14 C15 122.2(3)
C13 C14 H14 118.9
C15 C14 H14 118.9
C16 C15 C20 120.4(3)
C16 C15 C14 121.3(3)
C20 C15 C14 118.3(3)
C17 C16 C15 121.3(3)
C17 C16 H16 119.4
C15 C16 H16 119.4
C16 C17 C18 118.9(3)
C16 C17 H17 120.6
C18 C17 H17 120.6
C19 C18 C17 121.6(3)
C19 C18 H18 119.2
C17 C18 H18 119.2
C18 C19 C20 121.2(3)
C18 C19 H19 119.4
C20 C19 H19 119.4
C19 C20 C15 116.7(2)
C19 C20 C11 123.8(2)
C15 C20 C11 119.5(2)
C7 N1 C6 107.4(2)
C7 N1 H1 126.3
C6 N1 H1 126.3
C7 N2 C1 105.0(2)
C10 N3 C9 124.2(2)
C10 N3 H3A 117.9
C9 N3 H3A 117.9

loop_
_geom_bond_atom_site_label_1
_geom_bond_atom_site_label_2
_geom_bond_distance
C1 C2 1.375(3)
C1 C6 1.392(3)
C1 N2 1.392(3)
C2 C3 1.372(4)
C2 H2 0.9300
C3 C4 1.386(4)
C3 H3 0.9300
C4 C5 1.380(4)
C4 H4 0.9300
C5 C6 1.382(4)
C5 H5 0.9300
C6 N1 1.370(3)
C7 N2 1.312(3)
C7 N1 1.354(3)
C7 C8 1.482(4)
C8 C9 1.501(3)
C8 H8A 0.9700
C8 H8B 0.9700
C9 N3 1.450(3)
C9 H9A 0.9700
C9 H9B 0.9700
C10 N3 1.303(3)
C10 C11 1.396(3)
C10 H10 0.9300
C11 C12 1.417(3)
C11 C20 1.449(3)
C12 O1 1.285(3)
C12 C13 1.425(4)
C13 C14 1.352(4)
C13 H13 0.9300
C14 C15 1.427(4)
C14 H14 0.9300
C15 C16 1.412(4)
C15 C20 1.410(3)
C16 C17 1.354(4)
C16 H16 0.9300
C17 C18 1.378(4)
C17 H17 0.9300
C18 C19 1.378(4)
C18 H18 0.9300
C19 C20 1.404(3)
C19 H19 0.9300
N1 H1 0.8600
N3 H3A 0.8600

loop_
_geom_torsion_atom_site_label_1
_geom_torsion_atom_site_label_2
_geom_torsion_atom_site_label_3
_geom_torsion_atom_site_label_4
_geom_torsion
C6 C1 C2 C3 -0.1(4)
N2 C1 C2 C3 179.2(3)
C1 C2 C3 C4 1.0(4)
C2 C3 C4 C5 -0.8(5)
C3 C4 C5 C6 -0.4(4)
C4 C5 C6 N1 -179.1(3)
C4 C5 C6 C1 1.4(4)
C2 C1 C6 N1 179.2(2)
N2 C1 C6 N1 -0.2(3)
C2 C1 C6 C5 -1.2(4)
N2 C1 C6 C5 179.5(2)
N2 C7 C8 C9 10.7(4)
N1 C7 C8 C9 -170.1(2)
C7 C8 C9 N3 -174.7(2)
N3 C10 C11 C12 4.1(4)
N3 C10 C11 C20 -178.9(2)
C10 C11 C12 O1 -6.1(4)
C20 C11 C12 O1 176.8(2)
C10 C11 C12 C13 172.4(2)
C20 C11 C12 C13 -4.7(4)
O1 C12 C13 C14 -177.6(3)
C11 C12 C13 C14 3.9(4)
C12 C13 C14 C15 -0.3(5)
C13 C14 C15 C16 178.0(3)
C13 C14 C15 C20 -2.3(4)
C20 C15 C16 C17 -0.2(4)
C14 C15 C16 C17 179.5(3)
C15 C16 C17 C18 0.1(4)
C16 C17 C18 C19 0.1(4)
C17 C18 C19 C20 -0.1(4)
C18 C19 C20 C15 0.0(4)
C18 C19 C20 C11 179.0(2)
C16 C15 C20 C19 0.1(4)
C14 C15 C20 C19 -179.5(2)
C16 C15 C20 C11 -178.9(2)
C14 C15 C20 C11 1.4(4)
C10 C11 C20 C19 6.1(4)
C12 C11 C20 C19 -176.9(2)
C10 C11 C20 C15 -174.9(2)
C12 C11 C20 C15 2.1(4)
N2 C7 N1 C6 0.6(3)
C8 C7 N1 C6 -178.8(2)
C5 C6 N1 C7 -179.8(3)
C1 C6 N1 C7 -0.2(3)
N1 C7 N2 C1 -0.6(3)
C8 C7 N2 C1 178.6(3)
C2 C1 N2 C7 -178.8(3)
C6 C1 N2 C7 0.5(3)
C11 C10 N3 C9 -173.2(2)
C8 C9 N3 C10 -156.1(2)
